data_4079446
loop_
_publ_author_name
'Tang, Fengzhi'
'Zhang, Ying'
'Rath, Nigam P.'
'Mirica, Liviu M.'

_publ_section_title
;
 Detection of Pd(III) and Pd(IV) Intermediates during the Aerobic
 Oxidative C--C Bond Formation from a Pd(II) Dimethyl Complex
;
_journal_issue 18
_journal_name_full Organometallics
_journal_page_first 6690
_journal_paper_doi 10.1021/om300752w
_journal_volume 31
_journal_year 2012
_chemical_formula_sum 'C19 H29 I N4 Pd'
_chemical_formula_weight 546.76
_space_group_IT_number 46
_symmetry_cell_setting orthorhombic
_symmetry_space_group_name_Hall 'I 2 -2a'
_symmetry_space_group_name_H-M 'I m a 2'
_atom_sites_solution_hydrogens geom
_atom_sites_solution_primary direct
_atom_sites_solution_secondary difmap
_audit_creation_method SHELXL-97
_cell_angle_alpha 90.00
_cell_angle_beta 90.00
_cell_angle_gamma 90.00
_cell_formula_units_Z 4
_cell_length_a 14.2427(15)
_cell_length_b 12.4519(13)
_cell_length_c 11.2446(11)
_cell_measurement_reflns_used 6224
_cell_measurement_temperature 100(2)
_cell_measurement_theta_max 31.02
_cell_measurement_theta_min 2.44
_cell_volume 1994.2(4)
_computing_cell_refinement 'Bruker SAINT'
_computing_data_collection 'Bruker APEX2'
_computing_data_reduction 'Bruker SAINT'
_computing_molecular_graphics 'Bruker SHELXTL'
_computing_publication_material 'Bruker SHELXTL'
_computing_structure_refinement 'SHELXL-97 (Sheldrick, 2008)'
_computing_structure_solution 'SHELXS-97 (Sheldrick, 2008)'
_diffrn_ambient_temperature 100(2)
_diffrn_measured_fraction_theta_full 0.999
_diffrn_measured_fraction_theta_max 0.999
_diffrn_measurement_device_type 'Bruker APEX-II CCD'
_diffrn_measurement_method '\f and \w scans'
_diffrn_radiation_monochromator graphite
_diffrn_radiation_source 'fine-focus sealed tube'
_diffrn_radiation_type MoK\a
_diffrn_radiation_wavelength 0.71073
_diffrn_reflns_av_R_equivalents 0.0421
_diffrn_reflns_av_sigmaI/netI 0.0351
_diffrn_reflns_limit_h_max 20
_diffrn_reflns_limit_h_min -18
_diffrn_reflns_limit_k_max 18
_diffrn_reflns_limit_k_min -18
_diffrn_reflns_limit_l_max 16
_diffrn_reflns_limit_l_min -16
_diffrn_reflns_number 17995
_diffrn_reflns_theta_full 31.64
_diffrn_reflns_theta_max 31.64
_diffrn_reflns_theta_min 2.17
_exptl_absorpt_coefficient_mu 2.488
_exptl_absorpt_correction_T_max 0.8315
_exptl_absorpt_correction_T_min 0.6308
_exptl_absorpt_correction_type multi-scan
_exptl_absorpt_process_details 'sadabs v2008/1'
_exptl_crystal_colour yellow
_exptl_crystal_density_diffrn 1.821
_exptl_crystal_density_meas ?
_exptl_crystal_density_method 'not measured'
_exptl_crystal_description irregular
_exptl_crystal_F_000 1080
_exptl_crystal_size_max 0.20
_exptl_crystal_size_mid 0.17
_exptl_crystal_size_min 0.08
_refine_diff_density_max 1.040
_refine_diff_density_min -0.382
_refine_diff_density_rms 0.093
_refine_ls_abs_structure_details 'Flack H D (1983), Acta Cryst. A39, 876-881'
_refine_ls_abs_structure_Flack 0.23(2)
_refine_ls_extinction_method none
_refine_ls_goodness_of_fit_ref 1.019
_refine_ls_hydrogen_treatment mixed
_refine_ls_matrix_type full
_refine_ls_number_parameters 135
_refine_ls_number_reflns 3450
_refine_ls_number_restraints 7
_refine_ls_restrained_S_all 1.018
_refine_ls_R_factor_all 0.0280
_refine_ls_R_factor_gt 0.0243
_refine_ls_shift/su_max 0.003
_refine_ls_shift/su_mean 0.000
_refine_ls_structure_factor_coef Fsqd
_refine_ls_weighting_details 'calc w=1/[\s^2^(Fo^2^)+(0.0278P)^2^+0.0797P] where P=(Fo^2^+2Fc^2^)/3'
_refine_ls_weighting_scheme calc
_refine_ls_wR_factor_gt 0.0530
_refine_ls_wR_factor_ref 0.0544
_reflns_number_gt 3221
_reflns_number_total 3450
_reflns_threshold_expression >2sigma(I)
_cod_data_source_file om300752w_si_002.cif
_cod_data_source_block l16511
_cod_depositor_comments
;
The following automatic conversions were performed:

'_symmetry_cell_setting' value 'Orthorhombic' changed to
'orthorhombic' according to
/home/saulius/struct/CIF-dictionaries/cif_core.dic dictionary named
'cif_core.dic' version 2.4.2 from 2011-04-26.

Automatic conversion script
Id: cif_fix_values 1891 2012-01-12 08:04:46Z andrius 

The following automatic conversions were performed:

'_exptl_crystal_density_meas' value 'no' was changed to '?' - the
value is perceived as not measured.

Automatic conversion script
Id: cif_fix_values 3008 2015-01-20 13:52:24Z robertas 

The following automatic conversions were performed:

data name '_iucr_refine_instruction_details' was replaced with
'_iucr_refine_instructions_details' as specified in the replacement
file 'data/replacement-values/replacement_tags.lst'.

Automatic conversion script
Id: cif_correct_tags 9268 2022-04-12 08:56:07Z antanas 
;
_cod_original_sg_symbol_H-M Ima2
_cod_database_code 4079446

loop_
_symmetry_equiv_pos_as_xyz
'x, y, z'
'-x, -y, z'
'x+1/2, -y, z'
'-x+1/2, y, z'
'x+1/2, y+1/2, z+1/2'
'-x+1/2, -y+1/2, z+1/2'
'x+1, -y+1/2, z+1/2'
'-x+1, y+1/2, z+1/2'

loop_
_atom_site_label
_atom_site_type_symbol
_atom_site_fract_x
_atom_site_fract_y
_atom_site_fract_z
_atom_site_U_iso_or_equiv
_atom_site_adp_type
_atom_site_occupancy
_atom_site_symmetry_multiplicity
_atom_site_calc_flag
_atom_site_refinement_flags
I1 I 0.5000 1.0000 0.30069(3) 0.02292(6) Uani 1 2 d S
Pd1 Pd 0.2500 1.087904(18) 0.69075(2) 0.01552(6) Uani 1 2 d S
N1 N 0.15336(15) 0.97288(15) 0.7908(2) 0.0140(4) Uani 1 1 d .
N2 N 0.2500 0.9455(3) 0.5703(3) 0.0167(6) Uani 1 2 d S
N3 N 0.2500 1.0461(3) 1.0487(3) 0.0170(6) Uani 1 2 d S
C1 C 0.3532(2) 1.1609(2) 0.5952(3) 0.0273(6) Uani 1 1 d .
H1A H 0.3251 1.2125 0.5398 0.041 Uiso 1 1 calc R
H1B H 0.3884 1.1067 0.5504 0.041 Uiso 1 1 calc R
H1C H 0.3958 1.1986 0.6493 0.041 Uiso 1 1 calc R
C2 C 0.2500 1.2359(3) 0.7728(4) 0.0294(9) Uani 1 2 d S
H2A H 0.2500 1.2891 0.7110 0.044 Uiso 1 2 d SR
H2B H 0.1937 1.2479 0.8204 0.044 Uiso 1 1 d R
C3 C 0.12960(18) 0.97219(18) 0.9060(2) 0.0148(4) Uani 1 1 d .
C4 C 0.07826(18) 0.8875(2) 0.9558(2) 0.0178(5) Uani 1 1 d .
H4 H 0.0589 0.8906 1.0366 0.021 Uiso 1 1 calc R
C5 C 0.05597(19) 0.7998(2) 0.8869(2) 0.0201(5) Uani 1 1 d .
H5 H 0.0202 0.7423 0.9190 0.024 Uiso 1 1 calc R
C6 C 0.08615(19) 0.7966(2) 0.7712(2) 0.0194(5) Uani 1 1 d .
H6 H 0.0743 0.7353 0.7231 0.023 Uiso 1 1 calc R
C7 C 0.13469(18) 0.8848(2) 0.7252(2) 0.0152(5) Uani 1 1 d .
C8 C 0.1636(2) 0.8855(2) 0.5976(2) 0.0189(5) Uani 1 1 d .
H8A H 0.1722 0.8102 0.5714 0.023 Uiso 1 1 calc R
H8B H 0.1117 0.9164 0.5501 0.023 Uiso 1 1 calc R
C9 C 0.16196(19) 1.06205(19) 0.9854(2) 0.0166(5) Uani 1 1 d .
H9A H 0.1680 1.1277 0.9363 0.020 Uiso 1 1 calc R
H9B H 0.1122 1.0758 1.0449 0.020 Uiso 1 1 calc R
C10 C 0.2500 0.9667(4) 0.4413(3) 0.0248(8) Uani 1 2 d SD
H10A H 0.2500 0.8948(19) 0.406(5) 0.037 Uiso 1 2 d SD
H10B H 0.30621(18) 1.0059(17) 0.417(3) 0.037 Uiso 1 1 d D
C11 C 0.2500 0.9555(4) 1.1301(3) 0.0212(8) Uani 1 2 d SD
H11A H 0.2500 0.889(2) 1.083(4) 0.032 Uiso 1 2 d SD
H11B H 0.30619(18) 0.962(3) 1.1795(10) 0.032 Uiso 1 1 d D

loop_
_atom_site_aniso_label
_atom_site_aniso_U_11
_atom_site_aniso_U_22
_atom_site_aniso_U_33
_atom_site_aniso_U_23
_atom_site_aniso_U_13
_atom_site_aniso_U_12
I1 0.02359(11) 0.02667(12) 0.01849(10) 0.000 0.000 -0.01022(10)
Pd1 0.02195(13) 0.01285(10) 0.01176(10) 0.00119(10) 0.000 0.000
N1 0.0165(9) 0.0141(8) 0.0115(9) 0.0004(8) -0.0010(8) 0.0027(7)
N2 0.0211(16) 0.0202(14) 0.0087(13) -0.0017(11) 0.000 0.000
N3 0.0203(16) 0.0184(14) 0.0123(14) -0.0006(11) 0.000 0.000
C1 0.0358(17) 0.0262(14) 0.0199(13) 0.0079(11) 0.0022(12) -0.0076(12)
C2 0.054(3) 0.0115(15) 0.023(2) -0.0012(13) 0.000 0.000
C3 0.0159(11) 0.0139(10) 0.0145(10) -0.0002(9) -0.0007(9) 0.0046(8)
C4 0.0174(12) 0.0217(12) 0.0143(11) 0.0017(9) 0.0004(9) 0.0022(9)
C5 0.0180(13) 0.0187(12) 0.0236(13) 0.0039(9) -0.0016(10) -0.0033(10)
C6 0.0196(12) 0.0155(11) 0.0230(13) -0.0026(9) -0.0025(10) -0.0013(9)
C7 0.0136(11) 0.0188(11) 0.0133(11) -0.0011(8) -0.0016(8) 0.0010(9)
C8 0.0213(13) 0.0226(12) 0.0128(11) -0.0038(9) -0.0015(10) -0.0036(10)
C9 0.0207(12) 0.0149(10) 0.0141(11) -0.0037(8) 0.0009(10) 0.0014(9)
C10 0.030(2) 0.034(2) 0.0106(16) -0.0011(14) 0.000 0.000
C11 0.0209(19) 0.030(2) 0.0124(17) 0.0038(14) 0.000 0.000

loop_
_atom_type_symbol
_atom_type_description
_atom_type_scat_dispersion_real
_atom_type_scat_dispersion_imag
_atom_type_scat_source
C C 0.0033 0.0016 'International Tables Vol C Tables 4.2.6.8 and 6.1.1.4'
H H 0.0000 0.0000 'International Tables Vol C Tables 4.2.6.8 and 6.1.1.4'
N N 0.0061 0.0033 'International Tables Vol C Tables 4.2.6.8 and 6.1.1.4'
Pd Pd -0.9988 1.0072 'International Tables Vol C Tables 4.2.6.8 and 6.1.1.4'
I I -0.4742 1.8119 'International Tables Vol C Tables 4.2.6.8 and 6.1.1.4'

loop_
_geom_angle_atom_site_label_1
_geom_angle_atom_site_label_2
_geom_angle_atom_site_label_3
_geom_angle
_geom_angle_site_symmetry_1
_geom_angle_site_symmetry_3
C1 Pd1 C1 92.50(18) . 4
C1 Pd1 C2 80.62(12) . .
C1 Pd1 C2 80.62(12) 4 .
C1 Pd1 N2 91.97(10) . .
C1 Pd1 N2 91.97(10) 4 .
C2 Pd1 N2 169.22(13) . .
C1 Pd1 N1 96.02(11) . 4
C1 Pd1 N1 167.39(10) 4 4
C2 Pd1 N1 109.91(10) . 4
N2 Pd1 N1 78.49(8) . 4
C1 Pd1 N1 167.39(10) . .
C1 Pd1 N1 96.02(11) 4 .
C2 Pd1 N1 109.91(10) . .
N2 Pd1 N1 78.49(8) . .
N1 Pd1 N1 74.16(11) 4 .
C3 N1 C7 118.3(2) . .
C3 N1 Pd1 129.28(16) . .
C7 N1 Pd1 111.09(17) . .
C8 N2 C8 113.4(3) . 4
C8 N2 C10 107.20(19) . .
C8 N2 C10 107.20(19) 4 .
C8 N2 Pd1 106.09(16) . .
C8 N2 Pd1 106.09(16) 4 .
C10 N2 Pd1 117.1(3) . .
C11 N3 C9 114.45(17) . 4
C11 N3 C9 114.45(17) . .
C9 N3 C9 118.9(3) 4 .
Pd1 C1 H1A 109.5 . .
Pd1 C1 H1B 109.5 . .
H1A C1 H1B 109.5 . .
Pd1 C1 H1C 109.5 . .
H1A C1 H1C 109.5 . .
H1B C1 H1C 109.5 . .
Pd1 C2 H2A 107.0 . .
Pd1 C2 H2B 112.5 . .
H2A C2 H2B 107.0 . .
N1 C3 C4 121.6(2) . .
N1 C3 C9 119.5(2) . .
C4 C3 C9 118.9(2) . .
C5 C4 C3 119.5(2) . .
C5 C4 H4 120.3 . .
C3 C4 H4 120.3 . .
C6 C5 C4 119.0(2) . .
C6 C5 H5 120.5 . .
C4 C5 H5 120.5 . .
C5 C6 C7 118.9(2) . .
C5 C6 H6 120.5 . .
C7 C6 H6 120.5 . .
N1 C7 C6 122.3(2) . .
N1 C7 C8 117.8(2) . .
C6 C7 C8 119.8(2) . .
N2 C8 C7 115.7(2) . .
N2 C8 H8A 108.4 . .
C7 C8 H8A 108.4 . .
N2 C8 H8B 108.4 . .
C7 C8 H8B 108.4 . .
H8A C8 H8B 107.4 . .
N3 C9 C3 117.0(2) . .
N3 C9 H9A 108.1 . .
C3 C9 H9A 108.1 . .
N3 C9 H9B 108.1 . .
C3 C9 H9B 108.1 . .
H9A C9 H9B 107.3 . .
N2 C10 H10A 104(3) . .
N2 C10 H10B 112(2) . .
H10A C10 H10B 110(3) . .
N3 C11 H11A 108(3) . .
N3 C11 H11B 107.1(19) . .
H11A C11 H11B 112(2) . .

loop_
_geom_bond_atom_site_label_1
_geom_bond_atom_site_label_2
_geom_bond_distance
_geom_bond_site_symmetry_2
Pd1 C1 2.035(3) .
Pd1 C1 2.035(3) 4
Pd1 C2 2.061(4) .
Pd1 N2 2.231(3) .
Pd1 N1 2.283(2) 4
Pd1 N1 2.283(2) .
N1 C3 1.339(3) .
N1 C7 1.348(3) .
N2 C8 1.472(3) .
N2 C8 1.472(3) 4
N2 C10 1.475(5) .
N3 C11 1.453(5) .
N3 C9 1.456(3) 4
N3 C9 1.456(3) .
C1 H1A 0.9800 .
C1 H1B 0.9800 .
C1 H1C 0.9800 .
C2 H2A 0.9599 .
C2 H2B 0.9751 .
C3 C4 1.400(4) .
C3 C9 1.504(3) .
C4 C5 1.377(4) .
C4 H4 0.9500 .
C5 C6 1.370(4) .
C5 H5 0.9500 .
C6 C7 1.398(4) .
C6 H6 0.9500 .
C7 C8 1.492(4) .
C8 H8A 0.9900 .
C8 H8B 0.9900 .
C9 H9A 0.9900 .
C9 H9B 0.9900 .
C10 H10A 0.980(5) .
C10 H10B 0.977(5) .
C11 H11A 0.981(5) .
C11 H11B 0.978(5) .

loop_
_geom_torsion_atom_site_label_1
_geom_torsion_atom_site_label_2
_geom_torsion_atom_site_label_3
_geom_torsion_atom_site_label_4
_geom_torsion
_geom_torsion_site_symmetry_1
_geom_torsion_site_symmetry_4
C1 Pd1 N1 C3 117.7(5) . .
C1 Pd1 N1 C3 -110.1(2) 4 .
C2 Pd1 N1 C3 -27.9(2) . .
N2 Pd1 N1 C3 159.1(2) . .
N1 Pd1 N1 C3 77.9(2) 4 .
C1 Pd1 N1 C7 -48.8(5) . .
C1 Pd1 N1 C7 83.44(19) 4 .
C2 Pd1 N1 C7 165.62(17) . .
N2 Pd1 N1 C7 -7.35(16) . .
N1 Pd1 N1 C7 -88.49(17) 4 .
C1 Pd1 N2 C8 -165.83(19) . .
C1 Pd1 N2 C8 -73.26(19) 4 .
C2 Pd1 N2 C8 -119.55(17) . .
N1 Pd1 N2 C8 98.43(18) 4 .
N1 Pd1 N2 C8 22.48(17) . .
C1 Pd1 N2 C8 73.3(2) . 4
C1 Pd1 N2 C8 165.83(19) 4 4
C2 Pd1 N2 C8 119.55(17) . 4
N1 Pd1 N2 C8 -22.48(17) 4 4
N1 Pd1 N2 C8 -98.43(18) . 4
C1 Pd1 N2 C10 -46.28(9) . .
C1 Pd1 N2 C10 46.29(9) 4 .
C2 Pd1 N2 C10 0.000(4) . .
N1 Pd1 N2 C10 -142.03(6) 4 .
N1 Pd1 N2 C10 142.03(6) . .
C7 N1 C3 C4 -6.4(4) . .
Pd1 N1 C3 C4 -171.97(18) . .
C7 N1 C3 C9 171.1(2) . .
Pd1 N1 C3 C9 5.5(3) . .
N1 C3 C4 C5 3.7(4) . .
C9 C3 C4 C5 -173.8(2) . .
C3 C4 C5 C6 1.2(4) . .
C4 C5 C6 C7 -3.1(4) . .
C3 N1 C7 C6 4.3(4) . .
Pd1 N1 C7 C6 172.4(2) . .
C3 N1 C7 C8 -178.5(2) . .
Pd1 N1 C7 C8 -10.4(3) . .
C5 C6 C7 N1 0.4(4) . .
C5 C6 C7 C8 -176.7(2) . .
C8 N2 C8 C7 79.9(3) 4 .
C10 N2 C8 C7 -162.0(3) . .
Pd1 N2 C8 C7 -36.1(3) . .
N1 C7 C8 N2 33.2(4) . .
C6 C7 C8 N2 -149.6(3) . .
C11 N3 C9 C3 -61.1(3) . .
C9 N3 C9 C3 79.3(4) 4 .
N1 C3 C9 N3 -92.5(3) . .
C4 C3 C9 N3 85.1(3) . .
